data_1516107
loop_
_publ_author_name
'Adams, Christopher S.'
'Grigg, R. David'
'Schomaker, Jennifer M.'

_publ_section_title
;
 Complete stereodivergence in the synthesis of 2-amino-1,3-diols from
 allenes
;
_journal_issue 8
_journal_name_full 'Chemical Science'
_journal_page_first 3046
_journal_paper_doi 10.1039/c4sc01214c
_journal_volume 5
_journal_year 2014
_chemical_formula_moiety '1(C19 H33 N O5 S Si)'
_chemical_formula_sum 'C19 H33 N O5 S Si'
_chemical_formula_weight 415.61
_chemical_melting_point ?
_chemical_name_systematic
;
 ? 
;
_space_group_crystal_system triclinic
_space_group_IT_number 2
_space_group_name_Hall '-P 1'
_space_group_name_H-M_alt 'P -1'
_symmetry_space_group_name_Hall '-P 1'
_symmetry_space_group_name_H-M 'P -1'
_atom_sites_solution_hydrogens geom
_atom_sites_solution_primary direct
_atom_sites_solution_secondary difmap
_audit_creation_date 2014-01-27
_audit_creation_method
;
Olex2 1.2
(compiled 2013.09.17 svn.r2790 for OlexSys, GUI svn.r4601)
;
_cell_angle_alpha 72.829(6)
_cell_angle_beta 75.377(7)
_cell_angle_gamma 75.493(6)
_cell_formula_units_Z 4
_cell_length_a 11.8101(17)
_cell_length_b 12.7217(17)
_cell_length_c 16.841(2)
_cell_measurement_temperature 200(2)
_cell_volume 2296.4(5)
_computing_cell_refinement 'SAINT+ Ver. 7.68A (Bruker-AXS, 2009)'
_computing_data_collection 'APEX2 Ver. 2012.14-3 (Bruker-AXS, 2012)'
_computing_data_reduction 'SAINT+ Ver. 7.68A'
_computing_molecular_graphics
;
O. V. Dolomanov, L. J. Bourhis, R. J. Gildea, J. A. K. Howard and H. Puschmann,
OLEX2: a complete structure solution, refinement and analysis program.
J. Appl. Cryst. (2009). 42, 339-341.
;
_computing_publication_material
;
O. V. Dolomanov, L. J. Bourhis, R. J. Gildea, J. A. K. Howard and H. Puschmann,
OLEX2: a complete structure solution, refinement and analysis program.
J. Appl. Cryst. (2009). 42, 339-341.
;
_computing_structure_refinement
;
SHELX, G.M. Sheldrick, Acta Cryst.
(2008). A64, 112-122
;
_computing_structure_solution 'SHELXS-2013 (Sheldrick, 2013)'
_diffrn_ambient_temperature 200.0
_diffrn_detector_area_resol_mean 7.9
_diffrn_detector_type 'CCD area detector'
_diffrn_measured_fraction_theta_full 0.991
_diffrn_measured_fraction_theta_max 0.966
_diffrn_measurement_device 'three-circle diffractometer'
_diffrn_measurement_device_type 'three-circle Bruker Quazar SMART APEXII'
_diffrn_measurement_method '0.5\ \w and 0.5\ \f scans'
_diffrn_radiation_collimation 'focusing mirrors'
_diffrn_radiation_monochromator 'mirror optics'
_diffrn_radiation_probe x-ray
_diffrn_radiation_type MoK\a
_diffrn_radiation_wavelength 0.71073
_diffrn_reflns_av_R_equivalents 0.0266
_diffrn_reflns_av_unetI/netI 0.0202
_diffrn_reflns_limit_h_max 15
_diffrn_reflns_limit_h_min -15
_diffrn_reflns_limit_k_max 16
_diffrn_reflns_limit_k_min -16
_diffrn_reflns_limit_l_max 22
_diffrn_reflns_limit_l_min -22
_diffrn_reflns_number 54072
_diffrn_reflns_theta_full 26.00
_diffrn_reflns_theta_max 28.57
_diffrn_reflns_theta_min 1.29
_diffrn_source 'fine-focus sealed tube'
_diffrn_source_type 'Incoatec I\ms'
_exptl_absorpt_coefficient_mu 0.220
_exptl_absorpt_correction_T_max 0.7457
_exptl_absorpt_correction_T_min 0.6880
_exptl_absorpt_correction_type multi-scan
_exptl_absorpt_process_details 'SADABS 2012'
_exptl_crystal_colour colourless
_exptl_crystal_colour_lustre clear
_exptl_crystal_density_diffrn 1.202
_exptl_crystal_density_method 'not measured'
_exptl_crystal_description block
_exptl_crystal_F_000 896
_exptl_crystal_size_max 0.229
_exptl_crystal_size_mid 0.157
_exptl_crystal_size_min 0.129
_refine_diff_density_max 0.345
_refine_diff_density_min -0.306
_refine_diff_density_rms 0.040
_refine_ls_extinction_method none
_refine_ls_goodness_of_fit_ref 1.022
_refine_ls_hydrogen_treatment mixed
_refine_ls_matrix_type full
_refine_ls_number_parameters 646
_refine_ls_number_reflns 11307
_refine_ls_number_restraints 379
_refine_ls_restrained_S_all 1.050
_refine_ls_R_factor_all 0.0433
_refine_ls_R_factor_gt 0.0367
_refine_ls_shift/su_max 0.002
_refine_ls_shift/su_mean 0.000
_refine_ls_structure_factor_coef Fsqd
_refine_ls_weighting_details 'calc w=1/[\s^2^(Fo^2^)+(0.0502P)^2^+0.7519P] where P=(Fo^2^+2Fc^2^)/3'
_refine_ls_weighting_scheme calc
_refine_ls_wR_factor_gt 0.0956
_refine_ls_wR_factor_ref 0.1006
_reflns_number_gt 9758
_reflns_number_total 11307
_reflns_threshold_expression >2sigma(I)
_cod_data_source_file c4sc01214c5.cif
_cod_data_source_block schomaker30
_cod_depositor_comments
;
The following automatic conversions were performed:

'_chemical_melting_point' value 'not determined' was changed to '?' -
the value is undefined or not given.

Automatic conversion script
Id: cif_fix_values 2281 2013-09-26 08:29:07Z andrius 

 Adding full bibliography for 1516107--1516109.cif.
;
_cod_original_cell_volume 2296.4(6)
_cod_database_code 1516107
_olex2_refinement_description
;
1. Fixed Uiso
 At 1.2 times of:
  All C(H) groups, All C(H,H) groups
 At 1.5 times of:
  All C(H,H,H) groups, All O(H) groups
2. Uiso/Uaniso restraints and constraints
Si1A \\sim C14A \\sim C15A \\sim C16A \\sim C17A \\sim C18A \\sim C19A \\sim
Si1B \\sim C14B \\sim C15B \\sim C16B \\sim C17B \\sim C18B \\sim C19B \\sim
Si1C \\sim C14C \\sim C15C \\sim C16C \\sim C17C \\sim C18C \\sim C19C: within
1.7A with sigma of 0.01 and sigma for terminal atoms of 0.02
3. Same fragment restrains
{Si1A, O3, C14A, C15A, C16A, C17A, C18A, C19A}
{Si1B, O3, C14B, C15B, C16B, C17B, C18B, C19B}
{Si1C, O3, C14C, C15C, C16C, C17C, C18C, C19C}
as
{Si1, O3, C14, C15, C16, C17, C18, C19}
4. Others
 1*[Sof(Si1A)+Sof(C14A)+Sof(H14A)+Sof(H14B)+Sof(H14C)+Sof(C15A)+Sof(H15A)+
 Sof(H15B)+Sof(H15C)+Sof(C16A)+Sof(H16A)+Sof(H16B)+Sof(H16C)+Sof(C17A)+
 Sof(H17A)+Sof(H17B)+Sof(H17C)+Sof(C18A)+Sof(H18A)+Sof(H18B)+Sof(H18C)+
 Sof(C19A)]+1*[Sof(Si1B)+Sof(C14B)+Sof(H14D)+Sof(H14E)+Sof(H14F)+Sof(C15B)+
 Sof(H15D)+Sof(H15E)+Sof(H15F)+Sof(C16B)+Sof(H16D)+Sof(H16E)+Sof(H16F)+
 Sof(C17B)+Sof(H17D)+Sof(H17E)+Sof(H17F)+Sof(C18B)+Sof(H18D)+Sof(H18E)+
 Sof(H18F)+Sof(C19B)]+1*[Sof(Si1C)+Sof(C14C)+Sof(H14G)+Sof(H14H)+Sof(H14I)+
 Sof(C15C)+Sof(H15G)+Sof(H15H)+Sof(H15I)+Sof(C16C)+Sof(H16G)+Sof(H16H)+
 Sof(H16I)+Sof(C17C)+Sof(H17G)+Sof(H17H)+Sof(H17I)+Sof(C18C)+Sof(H18G)+
 Sof(H18H)+Sof(H18I)+Sof(C19C)]=1 with esd of 0
 Sof(Si1A)=Sof(C14A)=Sof(H14A)=Sof(H14B)=Sof(H14C)=Sof(C15A)=Sof(H15A)=
 Sof(H15B)=Sof(H15C)=Sof(C16A)=Sof(H16A)=Sof(H16B)=Sof(H16C)=Sof(C17A)=
 Sof(H17A)=Sof(H17B)=Sof(H17C)=Sof(C18A)=Sof(H18A)=Sof(H18B)=Sof(H18C)=
 Sof(C19A)=FVAR(1)
 Sof(Si1B)=Sof(C14B)=Sof(H14D)=Sof(H14E)=Sof(H14F)=Sof(C15B)=Sof(H15D)=
 Sof(H15E)=Sof(H15F)=Sof(C16B)=Sof(H16D)=Sof(H16E)=Sof(H16F)=Sof(C17B)=
 Sof(H17D)=Sof(H17E)=Sof(H17F)=Sof(C18B)=Sof(H18D)=Sof(H18E)=Sof(H18F)=
 Sof(C19B)=FVAR(2)
 Sof(Si1C)=Sof(C14C)=Sof(H14G)=Sof(H14H)=Sof(H14I)=Sof(C15C)=Sof(H15G)=
 Sof(H15H)=Sof(H15I)=Sof(C16C)=Sof(H16G)=Sof(H16H)=Sof(H16I)=Sof(C17C)=
 Sof(H17G)=Sof(H17H)=Sof(H17I)=Sof(C18C)=Sof(H18G)=Sof(H18H)=Sof(H18I)=
 Sof(C19C)=FVAR(3)
5.a Ternary CH refined with riding coordinates:
 C3(H3), C4(H4), C5(H5), C3A(H3A), C4A(H4A), C5A(H5A)
5.b Secondary CH2 refined with riding coordinates:
 C1(H1B,H1C), C2(H2A,H2B), C6(H6B,H6C), C7(H7A,H7B), C1A(H1AA,H1AB), C2A(H2AA,
 H2AB), C6A(H6AA,H6AB), C7A(H7AA,H7AB)
5.c Aromatic/amide H refined with riding coordinates:
 C9(H9), C10(H10), C11(H11), C12(H12), C13(H13), C9A(H9A), C10A(H10A),
 C11A(H11A), C12A(H12A), C13A(H13A)
5.d Idealised Me refined as rotating group:
 C14(H14J,H14K,H14L), C15(H15J,H15K,H15L), C16(H16J,H16K,H16L), C17(H17J,H17K,
 H17L), C18(H18J,H18K,H18L), C14A(H14A,H14B,H14C), C15A(H15A,H15B,H15C),
 C16A(H16A,H16B,H16C), C17A(H17A,H17B,H17C), C18A(H18A,H18B,H18C), C14B(H14D,
 H14E,H14F), C15B(H15D,H15E,H15F), C16B(H16D,H16E,H16F), C17B(H17D,H17E,H17F),
 C18B(H18D,H18E,H18F), C14C(H14G,H14H,H14I), C15C(H15G,H15H,H15I), C16C(H16G,
 H16H,H16I), C17C(H17G,H17H,H17I), C18C(H18G,H18H,H18I)
5.e Idealised tetrahedral OH refined as rotating group:
 O6(H6), O6A(H6A)
;

loop_
_space_group_symop_id
_space_group_symop_operation_xyz
1 'x, y, z'
2 '-x, -y, -z'

loop_
_atom_site_label
_atom_site_type_symbol
_atom_site_fract_x
_atom_site_fract_y
_atom_site_fract_z
_atom_site_U_iso_or_equiv
_atom_site_adp_type
_atom_site_occupancy
_atom_site_symmetry_multiplicity
_atom_site_calc_flag
_atom_site_refinement_flags
_atom_site_disorder_assembly
_atom_site_disorder_group
Si1 Si 0.12726(3) -0.07757(3) 0.69902(2) 0.03160(9) Uani 1 1 d D . .
O3 O 0.44748(9) 0.23085(9) 0.51704(7) 0.0400(2) Uani 1 1 d . . .
C14 C 0.08857(16) -0.04970(14) 0.59274(10) 0.0464(4) Uani 1 1 d D . .
H14J H 0.0289 -0.0935 0.5970 0.070 Uiso 1 1 calc R . .
H14K H 0.1604 -0.0713 0.5523 0.070 Uiso 1 1 calc R . .
H14L H 0.0562 0.0303 0.5733 0.070 Uiso 1 1 calc R . .
C15 C -0.01000(15) -0.03042(16) 0.77229(12) 0.0514(4) Uani 1 1 d D . .
H15J H -0.0336 0.0513 0.7547 0.077 Uiso 1 1 calc R . .
H15K H 0.0055 -0.0523 0.8300 0.077 Uiso 1 1 calc R . .
H15L H -0.0743 -0.0654 0.7708 0.077 Uiso 1 1 calc R . .
C16 C 0.1064(2) -0.30344(16) 0.74599(15) 0.0637(5) Uani 1 1 d D . .
H16J H 0.0338 -0.2841 0.7866 0.096 Uiso 1 1 calc R . .
H16K H 0.1426 -0.3823 0.7658 0.096 Uiso 1 1 calc R . .
H16L H 0.0864 -0.2913 0.6905 0.096 Uiso 1 1 calc R . .
C17 C 0.2258(2) -0.24844(16) 0.82521(12) 0.0622(5) Uani 1 1 d D . .
H17J H 0.2806 -0.1997 0.8210 0.093 Uiso 1 1 calc R . .
H17K H 0.2638 -0.3269 0.8443 0.093 Uiso 1 1 calc R . .
H17L H 0.1527 -0.2311 0.8660 0.093 Uiso 1 1 calc R . .
C18 C 0.31010(19) -0.26166(16) 0.67647(14) 0.0606(5) Uani 1 1 d D . .
H18J H 0.2915 -0.2515 0.6209 0.091 Uiso 1 1 calc R . .
H18K H 0.3457 -0.3403 0.6979 0.091 Uiso 1 1 calc R . .
H18L H 0.3665 -0.2140 0.6712 0.091 Uiso 1 1 calc R . .
C19 C 0.19511(15) -0.22908(12) 0.73833(10) 0.0410(3) Uani 1 1 d D . .
S1 S 0.37711(3) 0.33142(3) 0.55682(2) 0.03129(8) Uani 1 1 d . . .
O1 O 0.33436(9) 0.42372(8) 0.49227(7) 0.0399(2) Uani 1 1 d . . .
O2 O 0.45712(10) 0.34466(10) 0.60184(8) 0.0486(3) Uani 1 1 d . . .
O5 O 0.23337(8) -0.00866(7) 0.69219(6) 0.03019(19) Uani 1 1 d . . .
O6 O 0.06720(8) 0.22149(8) 0.74711(6) 0.0323(2) Uani 1 1 d . . .
H6 H 0.0438 0.2912 0.7383 0.049 Uiso 1 1 calc R . .
N1 N 0.26276(10) 0.28846(9) 0.61980(7) 0.0279(2) Uani 1 1 d . . .
C1 C 0.37538(15) 0.17506(13) 0.48915(9) 0.0409(3) Uani 1 1 d . . .
H1B H 0.4213 0.1497 0.4380 0.049 Uiso 1 1 calc R . .
H1C H 0.3025 0.2285 0.4744 0.049 Uiso 1 1 calc R . .
C2 C 0.34135(14) 0.07542(12) 0.55910(9) 0.0358(3) Uani 1 1 d . . .
H2A H 0.4142 0.0319 0.5807 0.043 Uiso 1 1 calc R . .
H2B H 0.3152 0.0269 0.5335 0.043 Uiso 1 1 calc R . .
C3 C 0.24422(11) 0.09770(10) 0.63529(8) 0.0270(2) Uani 1 1 d . . .
H3 H 0.1671 0.1324 0.6155 0.032 Uiso 1 1 calc R . .
C4 C 0.27174(11) 0.17621(10) 0.67967(8) 0.0252(2) Uani 1 1 d . . .
H4 H 0.3550 0.1494 0.6904 0.030 Uiso 1 1 calc R . .
C5 C 0.18595(11) 0.19290(10) 0.76225(8) 0.0269(2) Uani 1 1 d . . .
H5 H 0.2021 0.2588 0.7755 0.032 Uiso 1 1 calc R . .
C6 C 0.19565(13) 0.09478(12) 0.84006(8) 0.0333(3) Uani 1 1 d . . .
H6B H 0.2766 0.0793 0.8525 0.040 Uiso 1 1 calc R . .
H6C H 0.1844 0.0271 0.8276 0.040 Uiso 1 1 calc R . .
C7 C 0.10309(15) 0.11780(15) 0.91850(9) 0.0441(4) Uani 1 1 d . . .
H7A H 0.0229 0.1390 0.9040 0.053 Uiso 1 1 calc R . .
H7B H 0.1050 0.0475 0.9639 0.053 Uiso 1 1 calc R . .
C8 C 0.12066(14) 0.20845(15) 0.95282(9) 0.0429(3) Uani 1 1 d . . .
C9 C 0.08253(18) 0.32133(17) 0.91786(11) 0.0561(5) Uani 1 1 d . . .
H9 H 0.0418 0.3431 0.8719 0.067 Uiso 1 1 calc R . .
C10 C 0.1030(2) 0.4032(2) 0.94902(14) 0.0754(7) Uani 1 1 d . . .
H10 H 0.0778 0.4802 0.9234 0.090 Uiso 1 1 calc R . .
C11 C 0.1595(2) 0.3733(2) 1.01687(15) 0.0798(7) Uani 1 1 d . . .
H11 H 0.1733 0.4294 1.0382 0.096 Uiso 1 1 calc R . .
C12 C 0.1956(2) 0.2628(2) 1.05317(13) 0.0712(6) Uani 1 1 d . . .
H12 H 0.2332 0.2419 1.1007 0.085 Uiso 1 1 calc R . .
C13 C 0.17787(17) 0.18091(19) 1.02121(11) 0.0555(4) Uani 1 1 d . . .
H13 H 0.2053 0.1043 1.0464 0.067 Uiso 1 1 calc R . .
Si1A Si -0.4337(14) 0.3095(10) 0.8474(9) 0.0350(14) Uani 0.322(3) 1 d PDU A 1
C14A C -0.5584(9) 0.2685(12) 0.8236(6) 0.076(3) Uani 0.322(3) 1 d PDU A 1
H14A H -0.6252 0.2675 0.8719 0.114 Uiso 0.322(3) 1 calc PR A 1
H14B H -0.5323 0.1937 0.8128 0.114 Uiso 0.322(3) 1 calc PR A 1
H14C H -0.5838 0.3226 0.7734 0.114 Uiso 0.322(3) 1 calc PR A 1
C15A C -0.4898(12) 0.4542(8) 0.8601(10) 0.109(5) Uani 0.322(3) 1 d PDU A 1
H15A H -0.5069 0.5044 0.8061 0.163 Uiso 0.322(3) 1 calc PR A 1
H15B H -0.4292 0.4785 0.8774 0.163 Uiso 0.322(3) 1 calc PR A 1
H15C H -0.5628 0.4563 0.9034 0.163 Uiso 0.322(3) 1 calc PR A 1
C16A C -0.4942(14) 0.2700(12) 1.0184(7) 0.102(4) Uani 0.322(3) 1 d PDU A 1
H16A H -0.5210 0.3501 0.9945 0.153 Uiso 0.322(3) 1 calc PR A 1
H16B H -0.4636 0.2601 1.0696 0.153 Uiso 0.322(3) 1 calc PR A 1
H16C H -0.5613 0.2311 1.0327 0.153 Uiso 0.322(3) 1 calc PR A 1
C17A C -0.2702(10) 0.2458(14) 0.9548(6) 0.102(3) Uani 0.322(3) 1 d PDU A 1
H17A H -0.2046 0.2065 0.9190 0.153 Uiso 0.322(3) 1 calc PR A 1
H17B H -0.2580 0.2206 1.0134 0.153 Uiso 0.322(3) 1 calc PR A 1
H17C H -0.2724 0.3267 0.9343 0.153 Uiso 0.322(3) 1 calc PR A 1
C18A C -0.3752(15) 0.0980(9) 0.9475(9) 0.172(7) Uani 0.322(3) 1 d PDU A 1
H18A H -0.4535 0.0790 0.9555 0.259 Uiso 0.322(3) 1 calc PR A 1
H18B H -0.3339 0.0486 0.9926 0.259 Uiso 0.322(3) 1 calc PR A 1
H18C H -0.3279 0.0884 0.8924 0.259 Uiso 0.322(3) 1 calc PR A 1
C19A C -0.3913(10) 0.2194(10) 0.9508(7) 0.084(3) Uani 0.322(3) 1 d PDU A 1
S1A S -0.06142(3) 0.35196(3) 0.511143(19) 0.02689(8) Uani 1 1 d . . .
O1A O -0.08070(9) 0.41809(9) 0.42920(6) 0.0357(2) Uani 1 1 d . . .
O2A O 0.05773(9) 0.30839(9) 0.52409(6) 0.0385(2) Uani 1 1 d . . .
O3A O -0.11835(9) 0.24521(8) 0.53489(6) 0.0349(2) Uani 1 1 d . . .
O5A O -0.31166(8) 0.29624(8) 0.77989(5) 0.03048(19) Uani 1 1 d . . .
O6A O -0.03095(8) 0.44520(7) 0.71557(6) 0.02857(19) Uani 1 1 d . . .
H6A H -0.0043 0.4857 0.6685 0.043 Uiso 1 1 calc R . .
N1A N -0.13536(10) 0.42440(8) 0.57726(6) 0.0237(2) Uani 1 1 d . A .
C1A C -0.24961(13) 0.26237(11) 0.55693(8) 0.0323(3) Uani 1 1 d . A .
H1AA H -0.2780 0.2101 0.5364 0.039 Uiso 1 1 calc R . .
H1AB H -0.2843 0.3399 0.5293 0.039 Uiso 1 1 calc R . .
C2A C -0.28922(12) 0.24204(10) 0.65177(8) 0.0284(3) Uani 1 1 d . . .
H2AA H -0.2376 0.1731 0.6784 0.034 Uiso 1 1 calc R A .
H2AB H -0.3715 0.2276 0.6669 0.034 Uiso 1 1 calc R . .
C3A C -0.28726(11) 0.33591(10) 0.69056(7) 0.0235(2) Uani 1 1 d . A .
H3A H -0.3490 0.4029 0.6723 0.028 Uiso 1 1 calc R . .
C4A C -0.16455(10) 0.36935(9) 0.66809(7) 0.0214(2) Uani 1 1 d . . .
H4A H -0.1037 0.2990 0.6797 0.026 Uiso 1 1 calc R A .
C5A C -0.15377(11) 0.44532(9) 0.72066(7) 0.0234(2) Uani 1 1 d . A .
H5A H -0.1874 0.4120 0.7811 0.028 Uiso 1 1 calc R . .
C6A C -0.22367(12) 0.56445(10) 0.69698(8) 0.0272(2) Uani 1 1 d . . .
H6AA H -0.3061 0.5617 0.6954 0.033 Uiso 1 1 calc R A .
H6AB H -0.1865 0.6028 0.6396 0.033 Uiso 1 1 calc R . .
C7A C -0.22757(14) 0.63198(11) 0.75968(9) 0.0349(3) Uani 1 1 d . A .
H7AA H -0.2734 0.5990 0.8156 0.042 Uiso 1 1 calc R . .
H7AB H -0.1454 0.6271 0.7665 0.042 Uiso 1 1 calc R . .
C8A C -0.28409(13) 0.75349(11) 0.73034(8) 0.0312(3) Uani 1 1 d . . .
C9A C -0.40554(14) 0.79138(12) 0.75165(10) 0.0395(3) Uani 1 1 d . A .
H9A H -0.4549 0.7399 0.7862 0.047 Uiso 1 1 calc R . .
C10A C -0.45652(15) 0.90309(13) 0.72344(11) 0.0446(4) Uani 1 1 d . . .
H10A H -0.5400 0.9277 0.7390 0.054 Uiso 1 1 calc R A .
C11A C -0.38584(15) 0.97828(12) 0.67274(11) 0.0445(4) Uani 1 1 d . A .
H11A H -0.4203 1.0550 0.6537 0.053 Uiso 1 1 calc R . .
C12A C -0.26505(15) 0.94190(13) 0.64975(12) 0.0463(4) Uani 1 1 d . . .
H12A H -0.2162 0.9935 0.6144 0.056 Uiso 1 1 calc R A .
C13A C -0.21436(14) 0.83003(12) 0.67809(11) 0.0404(3) Uani 1 1 d . A .
H13A H -0.1310 0.8055 0.6616 0.048 Uiso 1 1 calc R . .
Si1B Si -0.4409(10) 0.3011(7) 0.8510(7) 0.0322(11) Uani 0.420(5) 1 d PDU A 2
C14B C -0.5217(8) 0.2005(10) 0.8403(5) 0.084(3) Uani 0.420(5) 1 d PDU A 2
H14D H -0.5395 0.2226 0.7832 0.126 Uiso 0.420(5) 1 calc PR A 2
H14E H -0.5964 0.2003 0.8821 0.126 Uiso 0.420(5) 1 calc PR A 2
H14F H -0.4722 0.1253 0.8498 0.126 Uiso 0.420(5) 1 calc PR A 2
C15B C -0.5307(8) 0.4426(8) 0.8243(5) 0.098(4) Uani 0.420(5) 1 d PDU A 2
H15D H -0.4865 0.4977 0.8256 0.148 Uiso 0.420(5) 1 calc PR A 2
H15E H -0.6058 0.4476 0.8657 0.148 Uiso 0.420(5) 1 calc PR A 2
H15F H -0.5478 0.4582 0.7676 0.148 Uiso 0.420(5) 1 calc PR A 2
C16B C -0.4873(10) 0.2279(11) 1.0303(6) 0.099(3) Uani 0.420(5) 1 d PDU A 2
H16D H -0.5441 0.2956 1.0403 0.148 Uiso 0.420(5) 1 calc PR A 2
H16E H -0.4512 0.1901 1.0803 0.148 Uiso 0.420(5) 1 calc PR A 2
H16F H -0.5290 0.1774 1.0196 0.148 Uiso 0.420(5) 1 calc PR A 2
C17B C -0.3277(10) 0.3535(9) 0.9559(4) 0.102(3) Uani 0.420(5) 1 d PDU A 2
H17D H -0.2445 0.3423 0.9262 0.153 Uiso 0.420(5) 1 calc PR A 2
H17E H -0.3306 0.3500 1.0152 0.153 Uiso 0.420(5) 1 calc PR A 2
H17F H -0.3702 0.4270 0.9290 0.153 Uiso 0.420(5) 1 calc PR A 2
C18B C -0.3015(10) 0.1477(9) 0.9626(5) 0.112(3) Uani 0.420(5) 1 d PDU A 2
H18D H -0.3329 0.0945 0.9461 0.169 Uiso 0.420(5) 1 calc PR A 2
H18E H -0.2934 0.1189 1.0221 0.169 Uiso 0.420(5) 1 calc PR A 2
H18F H -0.2234 0.1570 0.9269 0.169 Uiso 0.420(5) 1 calc PR A 2
C19B C -0.3873(8) 0.2609(7) 0.9514(6) 0.0562(16) Uani 0.420(5) 1 d PDU A 2
Si1C Si -0.4274(4) 0.2560(5) 0.8498(2) 0.0467(10) Uani 0.258(4) 1 d PDU A 3
C14C C -0.4455(15) 0.1151(12) 0.8498(8) 0.107(5) Uani 0.258(4) 1 d PDU A 3
H14G H -0.4654 0.1184 0.7959 0.161 Uiso 0.258(4) 1 calc PR A 3
H14H H -0.5098 0.0911 0.8965 0.161 Uiso 0.258(4) 1 calc PR A 3
H14I H -0.3710 0.0614 0.8570 0.161 Uiso 0.258(4) 1 calc PR A 3
C15C C -0.5622(8) 0.3570(14) 0.8250(6) 0.090(4) Uani 0.258(4) 1 d PDU A 3
H15G H -0.5608 0.4286 0.8350 0.134 Uiso 0.258(4) 1 calc PR A 3
H15H H -0.6326 0.3284 0.8612 0.134 Uiso 0.258(4) 1 calc PR A 3
H15I H -0.5653 0.3679 0.7654 0.134 Uiso 0.258(4) 1 calc PR A 3
C16C C -0.4570(12) 0.1652(13) 1.0258(7) 0.089(3) Uani 0.258(4) 1 d PDU A 3
H16G H -0.5376 0.1744 1.0158 0.133 Uiso 0.258(4) 1 calc PR A 3
H16H H -0.4619 0.1819 1.0799 0.133 Uiso 0.258(4) 1 calc PR A 3
H16I H -0.4152 0.0878 1.0275 0.133 Uiso 0.258(4) 1 calc PR A 3
C17C C -0.4095(14) 0.3628(10) 0.9697(8) 0.093(3) Uani 0.258(4) 1 d PDU A 3
H17G H -0.4030 0.4204 0.9161 0.140 Uiso 0.258(4) 1 calc PR A 3
H17H H -0.3506 0.3642 1.0010 0.140 Uiso 0.258(4) 1 calc PR A 3
H17I H -0.4898 0.3776 1.0036 0.140 Uiso 0.258(4) 1 calc PR A 3
C18C C -0.2556(9) 0.1878(9) 0.9512(7) 0.054(2) Uani 0.258(4) 1 d PDU A 3
H18G H -0.2408 0.1211 0.9295 0.081 Uiso 0.258(4) 1 calc PR A 3
H18H H -0.2404 0.1654 1.0090 0.081 Uiso 0.258(4) 1 calc PR A 3
H18I H -0.2026 0.2385 0.9148 0.081 Uiso 0.258(4) 1 calc PR A 3
C19C C -0.3865(14) 0.2481(12) 0.9517(8) 0.073(3) Uani 0.258(4) 1 d PDU A 3
H1 H 0.2064(17) 0.3094(15) 0.5992(12) 0.043(5) Uiso 1 1 d . . .
H1A H -0.1897(15) 0.4737(14) 0.5580(10) 0.031(4) Uiso 1 1 d . . .

loop_
_atom_site_aniso_label
_atom_site_aniso_U_11
_atom_site_aniso_U_22
_atom_site_aniso_U_33
_atom_site_aniso_U_23
_atom_site_aniso_U_13
_atom_site_aniso_U_12
Si1 0.0344(2) 0.03144(18) 0.03123(18) -0.00690(14) -0.00806(15) -0.00967(14)
O3 0.0268(5) 0.0371(5) 0.0473(6) -0.0061(4) 0.0003(4) -0.0030(4)
C14 0.0540(10) 0.0489(9) 0.0444(8) -0.0059(7) -0.0211(7) -0.0190(7)
C15 0.0382(9) 0.0595(10) 0.0605(10) -0.0242(8) 0.0025(7) -0.0176(7)
C16 0.0772(14) 0.0413(9) 0.0812(14) -0.0053(9) -0.0272(11) -0.0264(9)
C17 0.0892(15) 0.0498(10) 0.0500(10) 0.0021(8) -0.0347(10) -0.0134(10)
C18 0.0639(12) 0.0443(9) 0.0686(12) -0.0169(9) -0.0153(10) 0.0049(8)
C19 0.0516(9) 0.0334(7) 0.0414(8) -0.0044(6) -0.0157(7) -0.0130(6)
S1 0.02566(16) 0.03004(16) 0.03481(17) 0.00034(12) -0.00995(13) -0.00520(12)
O1 0.0345(5) 0.0345(5) 0.0411(6) 0.0066(4) -0.0103(4) -0.0055(4)
O2 0.0409(6) 0.0551(7) 0.0542(7) -0.0012(5) -0.0215(5) -0.0194(5)
O5 0.0333(5) 0.0268(4) 0.0310(5) -0.0044(3) -0.0091(4) -0.0069(4)
O6 0.0245(5) 0.0334(5) 0.0387(5) -0.0098(4) -0.0097(4) -0.0001(4)
N1 0.0244(6) 0.0267(5) 0.0297(5) -0.0022(4) -0.0088(4) -0.0020(4)
C1 0.0462(9) 0.0418(8) 0.0303(7) -0.0100(6) 0.0014(6) -0.0080(6)
C2 0.0402(8) 0.0336(7) 0.0320(7) -0.0115(5) -0.0014(6) -0.0057(6)
C3 0.0281(6) 0.0262(6) 0.0262(6) -0.0052(4) -0.0073(5) -0.0035(5)
C4 0.0234(6) 0.0243(5) 0.0269(6) -0.0037(4) -0.0088(5) -0.0018(4)
C5 0.0250(6) 0.0287(6) 0.0275(6) -0.0075(5) -0.0077(5) -0.0028(5)
C6 0.0374(7) 0.0349(7) 0.0269(6) -0.0044(5) -0.0100(5) -0.0056(5)
C7 0.0432(9) 0.0563(9) 0.0301(7) -0.0047(6) -0.0029(6) -0.0160(7)
C8 0.0380(8) 0.0610(10) 0.0254(6) -0.0133(6) 0.0039(6) -0.0087(7)
C9 0.0614(11) 0.0641(11) 0.0368(8) -0.0219(8) -0.0047(8) 0.0049(9)
C10 0.0992(18) 0.0645(13) 0.0553(12) -0.0308(10) 0.0017(11) -0.0004(12)
C11 0.0933(18) 0.0983(19) 0.0615(13) -0.0504(13) 0.0004(12) -0.0215(14)
C12 0.0676(14) 0.1113(19) 0.0454(10) -0.0406(12) -0.0082(9) -0.0137(13)
C13 0.0553(11) 0.0775(13) 0.0316(8) -0.0163(8) -0.0051(7) -0.0089(9)
Si1A 0.028(2) 0.049(3) 0.0247(18) -0.0033(17) -0.0007(15) -0.0128(18)
C14A 0.050(5) 0.139(8) 0.052(4) -0.028(6) 0.004(3) -0.051(6)
C15A 0.088(8) 0.058(5) 0.148(12) -0.039(6) 0.043(7) -0.005(5)
C16A 0.110(6) 0.144(8) 0.018(4) 0.010(5) 0.006(4) -0.017(6)
C17A 0.085(5) 0.165(8) 0.049(4) -0.005(6) -0.039(4) -0.012(6)
C18A 0.156(10) 0.129(9) 0.124(9) 0.072(7) 0.000(8) 0.016(8)
C19A 0.056(4) 0.125(6) 0.032(3) 0.013(4) 0.001(3) 0.002(4)
S1A 0.02576(16) 0.03128(15) 0.02300(14) -0.00796(11) -0.00314(11) -0.00441(11)
O1A 0.0365(5) 0.0471(6) 0.0230(4) -0.0053(4) -0.0049(4) -0.0118(4)
O2A 0.0260(5) 0.0501(6) 0.0367(5) -0.0144(4) -0.0049(4) 0.0008(4)
O3A 0.0380(5) 0.0295(5) 0.0378(5) -0.0147(4) -0.0011(4) -0.0062(4)
O5A 0.0304(5) 0.0391(5) 0.0216(4) -0.0031(4) -0.0035(3) -0.0128(4)
O6A 0.0262(5) 0.0294(4) 0.0314(5) -0.0036(3) -0.0112(4) -0.0068(3)
N1A 0.0257(5) 0.0220(5) 0.0215(5) -0.0036(4) -0.0050(4) -0.0031(4)
C1A 0.0368(7) 0.0343(6) 0.0319(6) -0.0116(5) -0.0065(5) -0.0134(5)
C2A 0.0310(7) 0.0271(6) 0.0297(6) -0.0060(5) -0.0068(5) -0.0105(5)
C3A 0.0243(6) 0.0249(5) 0.0212(5) -0.0039(4) -0.0058(4) -0.0053(4)
C4A 0.0231(6) 0.0199(5) 0.0204(5) -0.0031(4) -0.0058(4) -0.0033(4)
C5A 0.0241(6) 0.0233(5) 0.0237(5) -0.0054(4) -0.0066(4) -0.0045(4)
C6A 0.0295(6) 0.0239(5) 0.0302(6) -0.0095(5) -0.0096(5) -0.0018(5)
C7A 0.0485(8) 0.0265(6) 0.0338(7) -0.0112(5) -0.0148(6) -0.0028(5)
C8A 0.0415(8) 0.0268(6) 0.0309(6) -0.0131(5) -0.0112(5) -0.0048(5)
C9A 0.0433(8) 0.0355(7) 0.0380(7) -0.0114(6) -0.0006(6) -0.0090(6)
C10A 0.0383(8) 0.0393(8) 0.0533(9) -0.0185(7) -0.0034(7) 0.0009(6)
C11A 0.0491(9) 0.0274(6) 0.0612(10) -0.0141(6) -0.0194(8) -0.0021(6)
C12A 0.0481(9) 0.0310(7) 0.0622(10) -0.0059(7) -0.0149(8) -0.0144(6)
C13A 0.0343(8) 0.0331(7) 0.0561(9) -0.0123(6) -0.0111(7) -0.0070(6)
Si1B 0.0272(16) 0.039(2) 0.0264(15) -0.0021(14) 0.0001(11) -0.0116(14)
C14B 0.078(6) 0.138(7) 0.058(4) -0.028(5) 0.015(4) -0.082(5)
C15B 0.071(6) 0.092(6) 0.070(4) 0.005(4) 0.010(3) 0.042(5)
C16B 0.090(5) 0.134(8) 0.025(4) 0.021(5) 0.009(3) -0.006(6)
C17B 0.129(6) 0.157(6) 0.047(3) -0.030(4) -0.016(4) -0.073(5)
C18B 0.094(6) 0.125(7) 0.069(4) 0.030(4) -0.024(4) 0.011(5)
C19B 0.057(3) 0.092(4) 0.022(2) -0.006(2) -0.006(2) -0.029(3)
Si1C 0.0417(16) 0.077(3) 0.0240(9) -0.0086(16) 0.0005(9) -0.0285(19)
C14C 0.156(12) 0.129(9) 0.064(6) -0.018(7) 0.015(7) -0.119(9)
C15C 0.052(5) 0.129(8) 0.054(5) -0.003(6) 0.003(4) 0.006(6)
C16C 0.083(6) 0.121(8) 0.039(4) 0.013(6) -0.006(4) -0.023(6)
C17C 0.112(7) 0.108(7) 0.071(5) -0.051(5) -0.029(6) 0.005(6)
C18C 0.054(5) 0.063(5) 0.034(4) 0.001(4) -0.019(3) 0.002(4)
C19C 0.064(5) 0.110(5) 0.031(4) -0.004(5) -0.004(4) -0.016(5)

loop_
_atom_type_symbol
_atom_type_description
_atom_type_scat_dispersion_real
_atom_type_scat_dispersion_imag
_atom_type_scat_source
C C 0.0033 0.0016 'International Tables Vol C Tables 4.2.6.8 and 6.1.1.4'
H H 0.0000 0.0000 'International Tables Vol C Tables 4.2.6.8 and 6.1.1.4'
N N 0.0061 0.0033 'International Tables Vol C Tables 4.2.6.8 and 6.1.1.4'
O O 0.0106 0.0060 'International Tables Vol C Tables 4.2.6.8 and 6.1.1.4'
S S 0.1246 0.1234 'International Tables Vol C Tables 4.2.6.8 and 6.1.1.4'
Si Si 0.0817 0.0704 'International Tables Vol C Tables 4.2.6.8 and 6.1.1.4'

loop_
_geom_angle_atom_site_label_1
_geom_angle_atom_site_label_2
_geom_angle_atom_site_label_3
_geom_angle
C14 Si1 C19 111.58(7)
C15 Si1 C14 107.86(9)
C15 Si1 C19 112.58(8)
O5 Si1 C14 110.18(6)
O5 Si1 C15 110.42(7)
O5 Si1 C19 104.20(6)
C1 O3 S1 115.81(9)
Si1 C14 H14J 109.5
Si1 C14 H14K 109.5
Si1 C14 H14L 109.5
H14J C14 H14K 109.5
H14J C14 H14L 109.5
H14K C14 H14L 109.5
Si1 C15 H15J 109.5
Si1 C15 H15K 109.5
Si1 C15 H15L 109.5
H15J C15 H15K 109.5
H15J C15 H15L 109.5
H15K C15 H15L 109.5
H16J C16 H16K 109.5
H16J C16 H16L 109.5
H16K C16 H16L 109.5
C19 C16 H16J 109.5
C19 C16 H16K 109.5
C19 C16 H16L 109.5
H17J C17 H17K 109.5
H17J C17 H17L 109.5
H17K C17 H17L 109.5
C19 C17 H17J 109.5
C19 C17 H17K 109.5
C19 C17 H17L 109.5
H18J C18 H18K 109.5
H18J C18 H18L 109.5
H18K C18 H18L 109.5
C19 C18 H18J 109.5
C19 C18 H18K 109.5
C19 C18 H18L 109.5
C16 C19 Si1 109.78(12)
C17 C19 Si1 110.01(12)
C17 C19 C16 109.16(15)
C17 C19 C18 108.55(16)
C18 C19 Si1 109.96(11)
C18 C19 C16 109.35(15)
O3 S1 N1 105.16(6)
O1 S1 O3 109.57(7)
O1 S1 N1 106.87(6)
O2 S1 O3 103.65(7)
O2 S1 O1 119.37(7)
O2 S1 N1 111.35(7)
C3 O5 Si1 123.56(8)
C5 O6 H6 109.5
S1 N1 H1 112.0(14)
C4 N1 S1 121.88(9)
C4 N1 H1 116.1(13)
O3 C1 H1B 109.7
O3 C1 H1C 109.7
O3 C1 C2 109.85(12)
H1B C1 H1C 108.2
C2 C1 H1B 109.7
C2 C1 H1C 109.7
C1 C2 H2A 107.8
C1 C2 H2B 107.8
C1 C2 C3 118.18(12)
H2A C2 H2B 107.1
C3 C2 H2A 107.8
C3 C2 H2B 107.8
O5 C3 C2 106.55(10)
O5 C3 H3 108.7
O5 C3 C4 110.79(10)
C2 C3 H3 108.7
C2 C3 C4 113.25(11)
C4 C3 H3 108.7
N1 C4 C3 106.31(10)
N1 C4 H4 109.3
N1 C4 C5 105.70(10)
C3 C4 H4 109.3
C5 C4 C3 116.67(10)
C5 C4 H4 109.3
O6 C5 C4 108.16(10)
O6 C5 H5 107.4
O6 C5 C6 109.79(11)
C4 C5 H5 107.4
C6 C5 C4 116.31(10)
C6 C5 H5 107.4
C5 C6 H6B 109.1
C5 C6 H6C 109.1
C5 C6 C7 112.39(12)
H6B C6 H6C 107.9
C7 C6 H6B 109.1
C7 C6 H6C 109.1
C6 C7 H7A 108.5
C6 C7 H7B 108.5
H7A C7 H7B 107.5
C8 C7 C6 115.05(13)
C8 C7 H7A 108.5
C8 C7 H7B 108.5
C9 C8 C7 122.17(15)
C9 C8 C13 117.26(17)
C13 C8 C7 120.56(17)
C8 C9 H9 119.5
C8 C9 C10 121.03(19)
C10 C9 H9 119.5
C9 C10 H10 119.8
C11 C10 C9 120.3(2)
C11 C10 H10 119.8
C10 C11 H11 120.2
C12 C11 C10 119.5(2)
C12 C11 H11 120.2
C11 C12 H12 119.8
C11 C12 C13 120.4(2)
C13 C12 H12 119.8
C8 C13 H13 119.3
C12 C13 C8 121.4(2)
C12 C13 H13 119.3
C14A Si1A C15A 105.7(9)
C14A Si1A C19A 112.1(9)
C15A Si1A C19A 107.3(9)
O5A Si1A C14A 114.7(8)
O5A Si1A C15A 113.4(8)
O5A Si1A C19A 103.6(7)
C16A C19A Si1A 101.9(9)
C17A C19A Si1A 107.0(8)
C17A C19A C16A 108.7(11)
C18A C19A Si1A 106.6(9)
C18A C19A C16A 120.9(11)
C18A C19A C17A 110.5(10)
O1A S1A O3A 109.34(6)
O1A S1A N1A 106.71(6)
O2A S1A O1A 118.87(6)
O2A S1A O3A 103.98(6)
O2A S1A N1A 111.25(6)
O3A S1A N1A 106.00(5)
C1A O3A S1A 116.79(8)
Si1A O5A Si1B 4.0(7)
Si1A O5A Si1C 23.3(5)
C3A O5A Si1A 131.0(4)
C3A O5A Si1B 131.5(3)
C3A O5A Si1C 134.30(16)
Si1C O5A Si1B 19.3(3)
C5A O6A H6A 109.5
S1A N1A H1A 112.1(11)
C4A N1A S1A 120.13(8)
C4A N1A H1A 115.3(11)
O3A C1A H1AA 109.8
O3A C1A H1AB 109.8
O3A C1A C2A 109.48(11)
H1AA C1A H1AB 108.2
C2A C1A H1AA 109.8
C2A C1A H1AB 109.8
C1A C2A H2AA 108.2
C1A C2A H2AB 108.2
C1A C2A C3A 116.47(10)
H2AA C2A H2AB 107.3
C3A C2A H2AA 108.2
C3A C2A H2AB 108.2
O5A C3A C2A 108.27(9)
O5A C3A H3A 109.9
O5A C3A C4A 105.79(9)
C2A C3A H3A 109.9
C2A C3A C4A 112.95(10)
C4A C3A H3A 109.9
N1A C4A C3A 110.81(9)
N1A C4A H4A 107.6
N1A C4A C5A 109.44(9)
C3A C4A H4A 107.6
C5A C4A C3A 113.47(10)
C5A C4A H4A 107.6
O6A C5A C4A 110.09(9)
O6A C5A H5A 107.2
O6A C5A C6A 111.00(9)
C4A C5A H5A 107.2
C6A C5A C4A 113.70(9)
C6A C5A H5A 107.2
C5A C6A H6AA 109.2
C5A C6A H6AB 109.2
C5A C6A C7A 112.15(10)
H6AA C6A H6AB 107.9
C7A C6A H6AA 109.2
C7A C6A H6AB 109.2
C6A C7A H7AA 109.2
C6A C7A H7AB 109.2
H7AA C7A H7AB 107.9
C8A C7A C6A 111.84(11)
C8A C7A H7AA 109.2
C8A C7A H7AB 109.2
C9A C8A C7A 121.82(13)
C9A C8A C13A 118.15(13)
C13A C8A C7A 120.00(13)
C8A C9A H9A 119.4
C8A C9A C10A 121.22(14)
C10A C9A H9A 119.4
C9A C10A H10A 120.1
C11A C10A C9A 119.89(15)
C11A C10A H10A 120.1
C10A C11A H11A 120.1
C12A C11A C10A 119.77(14)
C12A C11A H11A 120.1
C11A C12A H12A 119.9
C11A C12A C13A 120.17(15)
C13A C12A H12A 119.9
C8A C13A H13A 119.6
C12A C13A C8A 120.78(15)
C12A C13A H13A 119.6
O5A Si1B C14B 108.0(6)
O5A Si1B C15B 108.2(6)
O5A Si1B C19B 101.6(6)
C15B Si1B C14B 108.4(7)
C15B Si1B C19B 116.1(6)
C19B Si1B C14B 114.0(6)
Si1B C14B H14D 109.5
Si1B C14B H14E 109.5
Si1B C14B H14F 109.5
H14D C14B H14E 109.5
H14D C14B H14F 109.5
H14E C14B H14F 109.5
Si1B C15B H15D 109.5
Si1B C15B H15E 109.5
Si1B C15B H15F 109.5
H15D C15B H15E 109.5
H15D C15B H15F 109.5
H15E C15B H15F 109.5
H16D C16B H16E 109.5
H16D C16B H16F 109.5
H16E C16B H16F 109.5
C19B C16B H16D 109.5
C19B C16B H16E 109.5
C19B C16B H16F 109.5
H17D C17B H17E 109.5
H17D C17B H17F 109.5
H17E C17B H17F 109.5
C19B C17B H17D 109.5
C19B C17B H17E 109.5
C19B C17B H17F 109.5
H18D C18B H18E 109.5
H18D C18B H18F 109.5
H18E C18B H18F 109.5
C19B C18B H18D 109.5
C19B C18B H18E 109.5
C19B C18B H18F 109.5
C16B C19B Si1B 112.3(7)
C17B C19B Si1B 109.6(6)
C17B C19B C16B 113.9(8)
C18B C19B Si1B 112.0(7)
C18B C19B C16B 97.8(7)
C18B C19B C17B 110.8(8)
O5A Si1C C14C 112.4(5)
O5A Si1C C15C 108.9(5)
O5A Si1C C19C 102.1(5)
C14C Si1C C19C 109.1(6)
C15C Si1C C14C 108.4(7)
C15C Si1C C19C 116.0(7)
C16C C19C Si1C 109.0(9)
C17C C19C Si1C 112.3(8)
C17C C19C C16C 111.3(12)
C17C C19C C18C 111.9(11)
C18C C19C Si1C 109.4(9)
C18C C19C C16C 102.5(10)

loop_
_geom_bond_atom_site_label_1
_geom_bond_atom_site_label_2
_geom_bond_distance
Si1 C14 1.8696(16)
Si1 C15 1.8574(17)
Si1 C19 1.8805(16)
Si1 O5 1.6643(10)
O3 S1 1.5711(11)
O3 C1 1.4668(19)
C14 H14J 0.9800
C14 H14K 0.9800
C14 H14L 0.9800
C15 H15J 0.9800
C15 H15K 0.9800
C15 H15L 0.9800
C16 H16J 0.9800
C16 H16K 0.9800
C16 H16L 0.9800
C16 C19 1.538(2)
C17 H17J 0.9800
C17 H17K 0.9800
C17 H17L 0.9800
C17 C19 1.531(2)
C18 H18J 0.9800
C18 H18K 0.9800
C18 H18L 0.9800
C18 C19 1.536(3)
S1 O1 1.4289(10)
S1 O2 1.4188(11)
S1 N1 1.5975(12)
O5 C3 1.4230(15)
O6 H6 0.8400
O6 C5 1.4263(15)
N1 C4 1.4816(15)
N1 H1 0.779(19)
C1 H1B 0.9900
C1 H1C 0.9900
C1 C2 1.513(2)
C2 H2A 0.9900
C2 H2B 0.9900
C2 C3 1.5334(18)
C3 H3 1.0000
C3 C4 1.5452(17)
C4 H4 1.0000
C4 C5 1.5365(17)
C5 H5 1.0000
C5 C6 1.5254(18)
C6 H6B 0.9900
C6 H6C 0.9900
C6 C7 1.538(2)
C7 H7A 0.9900
C7 H7B 0.9900
C7 C8 1.510(2)
C8 C9 1.386(3)
C8 C13 1.394(2)
C9 H9 0.9500
C9 C10 1.390(3)
C10 H10 0.9500
C10 C11 1.378(4)
C11 H11 0.9500
C11 C12 1.362(4)
C12 H12 0.9500
C12 C13 1.385(3)
C13 H13 0.9500
Si1A C14A 1.845(12)
Si1A C15A 1.850(12)
Si1A C19A 1.889(11)
Si1A O5A 1.601(17)
C14A H14A 0.9800
C14A H14B 0.9800
C14A H14C 0.9800
C15A H15A 0.9800
C15A H15B 0.9800
C15A H15C 0.9800
C16A H16A 0.9800
C16A H16B 0.9800
C16A H16C 0.9800
C16A C19A 1.590(12)
C17A H17A 0.9800
C17A H17B 0.9800
C17A H17C 0.9800
C17A C19A 1.570(13)
C18A H18A 0.9800
C18A H18B 0.9800
C18A H18C 0.9800
C18A C19A 1.524(13)
S1A O1A 1.4287(10)
S1A O2A 1.4240(10)
S1A O3A 1.5676(10)
S1A N1A 1.6010(11)
O3A C1A 1.4752(17)
O5A C3A 1.4165(14)
O5A Si1B 1.686(13)
O5A Si1C 1.642(4)
O6A H6A 0.8400
O6A C5A 1.4309(15)
N1A C4A 1.4735(15)
N1A H1A 0.833(17)
C1A H1AA 0.9900
C1A H1AB 0.9900
C1A C2A 1.5086(18)
C2A H2AA 0.9900
C2A H2AB 0.9900
C2A C3A 1.5282(16)
C3A H3A 1.0000
C3A C4A 1.5367(16)
C4A H4A 1.0000
C4A C5A 1.5356(15)
C5A H5A 1.0000
C5A C6A 1.5231(16)
C6A H6AA 0.9900
C6A H6AB 0.9900
C6A C7A 1.5319(17)
C7A H7AA 0.9900
C7A H7AB 0.9900
C7A C8A 1.5092(18)
C8A C9A 1.384(2)
C8A C13A 1.389(2)
C9A H9A 0.9500
C9A C10A 1.388(2)
C10A H10A 0.9500
C10A C11A 1.378(2)
C11A H11A 0.9500
C11A C12A 1.377(2)
C12A H12A 0.9500
C12A C13A 1.388(2)
C13A H13A 0.9500
Si1B C14B 1.848(9)
Si1B C15B 1.837(9)
Si1B C19B 1.841(9)
C14B H14D 0.9800
C14B H14E 0.9800
C14B H14F 0.9800
C15B H15D 0.9800
C15B H15E 0.9800
C15B H15F 0.9800
C16B H16D 0.9800
C16B H16E 0.9800
C16B H16F 0.9800
C16B C19B 1.569(10)
C17B H17D 0.9800
C17B H17E 0.9800
C17B H17F 0.9800
C17B C19B 1.544(9)
C18B H18D 0.9800
C18B H18E 0.9800
C18B H18F 0.9800
C18B C19B 1.530(10)
Si1C C14C 1.858(10)
Si1C C15C 1.831(10)
Si1C C19C 1.865(11)
C14C H14G 0.9800
C14C H14H 0.9800
C14C H14I 0.9800
C15C H15G 0.9800
C15C H15H 0.9800
C15C H15I 0.9800
C16C H16G 0.9800
C16C H16H 0.9800
C16C H16I 0.9800
C16C C19C 1.581(13)
C17C H17G 0.9800
C17C H17H 0.9800
C17C H17I 0.9800
C17C C19C 1.523(13)
C18C H18G 0.9800
C18C H18H 0.9800
C18C H18I 0.9800
C18C C19C 1.543(14)

loop_
_geom_torsion_atom_site_label_1
_geom_torsion_atom_site_label_2
_geom_torsion_atom_site_label_3
_geom_torsion_atom_site_label_4
_geom_torsion
Si1 O5 C3 C2 -99.48(11)
Si1 O5 C3 C4 136.93(9)
O3 S1 N1 C4 46.01(11)
O3 C1 C2 C3 74.69(17)
C14 Si1 C19 C16 -60.01(15)
C14 Si1 C19 C17 179.84(13)
C14 Si1 C19 C18 60.33(14)
C14 Si1 O5 C3 33.39(12)
C15 Si1 C19 C16 61.44(15)
C15 Si1 C19 C17 -58.71(15)
C15 Si1 C19 C18 -178.21(12)
C15 Si1 O5 C3 -85.66(12)
C19 Si1 O5 C3 153.21(10)
S1 O3 C1 C2 -93.78(13)
S1 N1 C4 C3 -95.24(11)
S1 N1 C4 C5 140.14(9)
O1 S1 N1 C4 162.41(10)
O2 S1 N1 C4 -65.61(12)
O5 Si1 C19 C16 -178.88(12)
O5 Si1 C19 C17 60.97(14)
O5 Si1 C19 C18 -58.54(13)
O5 C3 C4 N1 -171.50(10)
O5 C3 C4 C5 -53.95(14)
O6 C5 C6 C7 -54.60(15)
N1 C4 C5 O6 67.49(12)
N1 C4 C5 C6 -168.49(11)
C1 O3 S1 O1 -69.91(11)
C1 O3 S1 O2 161.63(10)
C1 O3 S1 N1 44.63(11)
C1 C2 C3 O5 -177.75(12)
C1 C2 C3 C4 -55.70(17)
C2 C3 C4 N1 68.85(13)
C2 C3 C4 C5 -173.60(10)
C3 C4 C5 O6 -50.39(13)
C3 C4 C5 C6 73.64(14)
C4 C5 C6 C7 -177.78(11)
C5 C6 C7 C8 -67.35(17)
C6 C7 C8 C9 81.2(2)
C6 C7 C8 C13 -98.08(18)
C7 C8 C9 C10 -178.05(18)
C7 C8 C13 C12 179.51(17)
C8 C9 C10 C11 -1.5(3)
C9 C8 C13 C12 0.2(3)
C9 C10 C11 C12 0.2(4)
C10 C11 C12 C13 1.3(4)
C11 C12 C13 C8 -1.5(3)
C13 C8 C9 C10 1.2(3)
Si1A O5A C3A C2A -95.9(6)
Si1A O5A C3A C4A 142.8(6)
Si1A O5A Si1B C14B 157(9)
Si1A O5A Si1B C15B 40(9)
Si1A O5A Si1B C19B -83(9)
Si1A O5A Si1C C14C 167.6(13)
Si1A O5A Si1C C15C 47.5(12)
Si1A O5A Si1C C19C -75.6(12)
C14A Si1A C19A C16A -77.1(13)
C14A Si1A C19A C17A 168.9(10)
C14A Si1A C19A C18A 50.6(13)
C14A Si1A O5A C3A 51.8(10)
C14A Si1A O5A Si1B -47(9)
C14A Si1A O5A Si1C -57.0(11)
C15A Si1A C19A C16A 38.6(13)
C15A Si1A C19A C17A -75.5(12)
C15A Si1A C19A C18A 166.2(10)
C15A Si1A O5A C3A -69.7(9)
C15A Si1A O5A Si1B -169(10)
C15A Si1A O5A Si1C -178.6(16)
C19A Si1A O5A C3A 174.3(4)
C19A Si1A O5A Si1B 75(9)
C19A Si1A O5A Si1C 65.5(11)
S1A O3A C1A C2A -94.68(11)
S1A N1A C4A C3A -92.51(11)
S1A N1A C4A C5A 141.62(9)
O1A S1A O3A C1A -72.91(10)
O1A S1A N1A C4A 161.42(9)
O2A S1A O3A C1A 159.16(9)
O2A S1A N1A C4A -67.46(11)
O3A S1A N1A C4A 44.95(10)
O3A C1A C2A C3A 77.53(14)
O5A Si1A C19A C16A 158.7(10)
O5A Si1A C19A C17A 44.7(10)
O5A Si1A C19A C18A -73.6(10)
O5A C3A C4A N1A -173.41(9)
O5A C3A C4A C5A -49.82(12)
O5A Si1B C19B C16B -165.0(7)
O5A Si1B C19B C17B 67.3(8)
O5A Si1B C19B C18B -56.0(8)
O5A Si1C C19C C16C -156.6(8)
O5A Si1C C19C C17C 79.7(11)
O5A Si1C C19C C18C -45.3(10)
O6A C5A C6A C7A -64.53(14)
N1A S1A O3A C1A 41.78(10)
N1A C4A C5A O6A -73.16(11)
N1A C4A C5A C6A 52.10(13)
C1A C2A C3A O5A -172.37(11)
C1A C2A C3A C4A -55.56(15)
C2A C3A C4A N1A 68.32(12)
C2A C3A C4A C5A -168.09(10)
C3A O5A Si1B C14B 72.4(6)
C3A O5A Si1B C15B -44.7(7)
C3A O5A Si1B C19B -167.4(3)
C3A O5A Si1C C14C 74.8(6)
C3A O5A Si1C C15C -45.3(7)
C3A O5A Si1C C19C -168.4(5)
C3A C4A C5A O6A 162.50(9)
C3A C4A C5A C6A -72.24(13)
C4A C5A C6A C7A 170.69(11)
C5A C6A C7A C8A 173.20(12)
C6A C7A C8A C9A 89.45(16)
C6A C7A C8A C13A -88.31(16)
C7A C8A C9A C10A -179.25(14)
C7A C8A C13A C12A 179.30(14)
C8A C9A C10A C11A 0.5(2)
C9A C8A C13A C12A 1.5(2)
C9A C10A C11A C12A 0.6(3)
C10A C11A C12A C13A -0.5(3)
C11A C12A C13A C8A -0.5(3)
C13A C8A C9A C10A -1.5(2)
Si1B O5A C3A C2A -90.6(4)
Si1B O5A C3A C4A 148.1(4)
Si1B O5A Si1C C14C 165.6(11)
Si1B O5A Si1C C15C 45.5(10)
Si1B O5A Si1C C19C -77.7(10)
C14B Si1B C19B C16B -49.1(11)
C14B Si1B C19B C17B -176.8(8)
C14B Si1B C19B C18B 59.8(11)
C15B Si1B C19B C16B 77.9(10)
C15B Si1B C19B C17B -49.8(11)
C15B Si1B C19B C18B -173.1(9)
Si1C O5A C3A C2A -64.4(4)
Si1C O5A C3A C4A 174.3(3)
Si1C O5A Si1B C14B -34.8(8)
Si1C O5A Si1B C15B -152.0(12)
Si1C O5A Si1B C19B 85.3(9)
C14C Si1C C19C C16C -37.4(12)
C14C Si1C C19C C17C -161.2(11)
C14C Si1C C19C C18C 73.9(11)
C15C Si1C C19C C16C 85.2(11)
C15C Si1C C19C C17C -38.5(14)
C15C Si1C C19C C18C -163.4(9)
